data_1518502
loop_
_publ_author_name
'Vummaleti, Sai V. C.'
'Nelson, David J.'
'Poater, Albert'
'G\'omez-Su\'arez, Adri\'an'
'Cordes, David B.'
'Slawin, Alexandra M. Z.'
'Nolan, Steven P.'
'Cavallo, Luigi'

_publ_section_title
;
 What can NMR spectroscopy of selenoureas and phosphinidenes teach us
 about the \p-accepting abilities of N-heterocyclic carbenes?
;
_journal_issue 3
_journal_name_full 'Chem. Sci.'
_journal_page_first 1895
_journal_paper_doi 10.1039/C4SC03264K
_journal_volume 6
_journal_year 2015
_chemical_formula_moiety 'C15 H24 N2 Se'
_chemical_formula_sum 'C15 H24 N2 Se'
_chemical_formula_weight 311.33
_chemical_name_systematic '[Se(ICy)]'
_space_group_crystal_system monoclinic
_space_group_IT_number 14
_space_group_name_Hall '-P 2ybc'
_space_group_name_H-M_alt 'P 1 21/c 1'
_symmetry_space_group_name_Hall '-P 2ybc'
_symmetry_space_group_name_H-M 'P 1 21/c 1'
_atom_sites_solution_hydrogens geom
_atom_sites_solution_primary direct
_atom_sites_solution_secondary difmap
_audit_update_record
;
2014-09-17 deposited with the CCDC.
2015-01-02 downloaded from the CCDC.
;
_cell_angle_alpha 90.0000
_cell_angle_beta 108.210(3)
_cell_angle_gamma 90.0000
_cell_formula_units_Z 4
_cell_length_a 11.8147(15)
_cell_length_b 11.1443(13)
_cell_length_c 12.2088(14)
_cell_measurement_reflns_used 4415
_cell_measurement_temperature 173
_cell_measurement_theta_max 25.35
_cell_measurement_theta_min 1.81
_cell_volume 1527.0(3)
_computing_cell_refinement 'CrystalClear-SM Expert 2.1 b29'
_computing_data_collection 'CrystalClear-SM Expert 2.1 b29 (Rigaku, 2013)'
_computing_data_reduction 'CrystalClear-SM Expert 2.1 b29'
_computing_molecular_graphics 'CrystalStructure 4.1'
_computing_publication_material 'CrystalStructure 4.1 (Rigaku, 2014)'
_computing_structure_refinement 'SHELXL2013 (Sheldrick, 2008)'
_computing_structure_solution 'DIRDIF99-PATTY (Gould, et al., 1999)'
_diffrn_ambient_temperature 173
_diffrn_detector_area_resol_mean 5.811
_diffrn_measured_fraction_theta_full 0.999
_diffrn_measured_fraction_theta_max 0.999
_diffrn_measurement_device_type 'Rigaku XtaLAB P200'
_diffrn_measurement_method \w
_diffrn_radiation_type 'Mo K\a'
_diffrn_radiation_wavelength 0.71075
_diffrn_reflns_av_R_equivalents 0.0483
_diffrn_reflns_Laue_measured_fraction_full 0.999
_diffrn_reflns_Laue_measured_fraction_max 0.999
_diffrn_reflns_limit_h_max 14
_diffrn_reflns_limit_h_min -14
_diffrn_reflns_limit_k_max 13
_diffrn_reflns_limit_k_min -13
_diffrn_reflns_limit_l_max 14
_diffrn_reflns_limit_l_min -14
_diffrn_reflns_number 18233
_diffrn_reflns_point_group_measured_fraction_full 0.999
_diffrn_reflns_point_group_measured_fraction_max 0.999
_diffrn_reflns_theta_full 25.242
_diffrn_reflns_theta_max 25.388
_diffrn_reflns_theta_min 1.815
_diffrn_standards_number 0
_exptl_absorpt_coefficient_mu 2.446
_exptl_absorpt_correction_T_max 0.907
_exptl_absorpt_correction_T_min 0.766
_exptl_absorpt_correction_type multi-scan
_exptl_absorpt_process_details 'REQAB (Rigaku, 1998)'
_exptl_crystal_colour colorless
_exptl_crystal_density_diffrn 1.354
_exptl_crystal_density_method 'not measured'
_exptl_crystal_description prism
_exptl_crystal_F_000 648.00
_exptl_crystal_recrystallization_method 'Re-crystallisation from solvent: acetone, pentane'
_exptl_crystal_size_max 0.150
_exptl_crystal_size_mid 0.120
_exptl_crystal_size_min 0.040
_refine_diff_density_max 0.89
_refine_diff_density_min -0.42
_refine_ls_extinction_method none
_refine_ls_goodness_of_fit_ref 1.047
_refine_ls_hydrogen_treatment constr
_refine_ls_number_parameters 163
_refine_ls_number_reflns 2808
_refine_ls_number_restraints 0
_refine_ls_R_factor_all 0.0393
_refine_ls_R_factor_gt 0.0330
_refine_ls_shift/su_max 0.000
_refine_ls_structure_factor_coef Fsqd
_refine_ls_weighting_details 'w = 1/[\s^2^(Fo^2^)+(0.0730P)^2^+0.0000P] where P=(Fo^2^+2Fc^2^)/3'
_refine_ls_weighting_scheme calc
_refine_ls_wR_factor_gt 0.0962
_refine_ls_wR_factor_ref 0.0998
_reflns_number_gt 2397
_reflns_number_total 2808
_reflns_threshold_expression F^2^>2.0\s(F^2^)
_cod_data_source_file c4sc03264k2.cif
_cod_data_source_block '[Se(ICy)]'
_cod_depositor_comments 'Adding full bibliography for 1518501--1518512.cif.'
_cod_database_code 1518502

loop_
_symmetry_equiv_pos_site_id
_space_group_symop_operation_xyz
1 +X,+Y,+Z
2 -X,1/2+Y,1/2-Z
3 -X,-Y,-Z
4 +X,1/2-Y,1/2+Z

loop_
_atom_site_label
_atom_site_type_symbol
_atom_site_fract_x
_atom_site_fract_y
_atom_site_fract_z
_atom_site_U_iso_or_equiv
_atom_site_adp_type
_atom_site_occupancy
_atom_site_site_symmetry_multiplicity
_atom_site_calc_flag
_atom_site_refinement_flags
Se1 Se 0.21807(2) 0.04854(2) 0.23867(2) 0.03102(13) Uani 1 4 d .
N2 N 0.08102(17) 0.26068(18) 0.24891(17) 0.0288(4) Uani 1 4 d .
N5 N 0.23392(18) 0.23892(18) 0.40225(17) 0.0307(5) Uani 1 4 d .
C1 C 0.1759(2) 0.1886(2) 0.2978(2) 0.0267(5) Uani 1 4 d .
C3 C 0.0782(2) 0.3532(2) 0.3236(2) 0.0339(6) Uani 1 4 d .
C4 C 0.1722(2) 0.3392(2) 0.4185(2) 0.0347(6) Uani 1 4 d .
C6 C -0.0079(2) 0.2407(2) 0.1363(2) 0.0298(5) Uani 1 4 d .
C7 C -0.1229(2) 0.1896(2) 0.1482(2) 0.0336(6) Uani 1 4 d .
C8 C -0.2126(3) 0.1658(3) 0.0293(3) 0.0477(7) Uani 1 4 d .
C9 C -0.2359(3) 0.2793(3) -0.0433(3) 0.0486(8) Uani 1 4 d .
C10 C -0.1206(3) 0.3302(3) -0.0539(2) 0.0429(7) Uani 1 4 d .
C11 C -0.0320(2) 0.3555(2) 0.0639(2) 0.0360(6) Uani 1 4 d .
C12 C 0.3379(2) 0.1867(2) 0.4896(2) 0.0317(5) Uani 1 4 d .
C13 C 0.2970(2) 0.1190(2) 0.5782(3) 0.0405(6) Uani 1 4 d .
C14 C 0.4016(3) 0.0614(3) 0.6693(3) 0.0527(8) Uani 1 4 d .
C15 C 0.4943(3) 0.1562(3) 0.7279(3) 0.0460(7) Uani 1 4 d .
C16 C 0.5343(3) 0.2236(3) 0.6381(3) 0.0470(7) Uani 1 4 d .
C17 C 0.4299(2) 0.2823(3) 0.5474(2) 0.0412(7) Uani 1 4 d .
H3 H 0.0203 0.41519 0.31005 0.0406 Uiso 1 4 calc R
H4 H 0.19272 0.38917 0.4849 0.0416 Uiso 1 4 calc R
H6 H 0.02535 0.17997 0.09433 0.0358 Uiso 1 4 calc R
H7A H -0.15732 0.24712 0.19094 0.0404 Uiso 1 4 calc R
H7B H -0.10567 0.11388 0.19272 0.0404 Uiso 1 4 calc R
H8A H -0.18129 0.10259 -0.01037 0.0573 Uiso 1 4 calc R
H8B H -0.28836 0.13663 0.03834 0.0573 Uiso 1 4 calc R
H9A H -0.29084 0.26103 -0.12113 0.0583 Uiso 1 4 calc R
H9B H -0.27451 0.33984 -0.00746 0.0583 Uiso 1 4 calc R
H10A H -0.13772 0.40549 -0.09916 0.0515 Uiso 1 4 calc R
H10B H -0.08545 0.2724 -0.09559 0.0515 Uiso 1 4 calc R
H11A H -0.06425 0.418 0.10357 0.0431 Uiso 1 4 calc R
H11B H 0.04343 0.3857 0.05498 0.0431 Uiso 1 4 calc R
H12 H 0.37638 0.12813 0.4503 0.0380 Uiso 1 4 calc R
H13A H 0.23954 0.056 0.53904 0.0486 Uiso 1 4 calc R
H13B H 0.25573 0.17502 0.61595 0.0486 Uiso 1 4 calc R
H14A H 0.43862 0.00008 0.63274 0.0633 Uiso 1 4 calc R
H14B H 0.37273 0.02103 0.72771 0.0633 Uiso 1 4 calc R
H15A H 0.45961 0.21323 0.77069 0.0552 Uiso 1 4 calc R
H15B H 0.56382 0.11691 0.78368 0.0552 Uiso 1 4 calc R
H16A H 0.57463 0.16712 0.59981 0.0564 Uiso 1 4 calc R
H16B H 0.59264 0.28611 0.67687 0.0564 Uiso 1 4 calc R
H17A H 0.45846 0.32277 0.48884 0.0495 Uiso 1 4 calc R
H17B H 0.39285 0.34346 0.58419 0.0495 Uiso 1 4 calc R

loop_
_atom_site_aniso_label
_atom_site_aniso_U_11
_atom_site_aniso_U_22
_atom_site_aniso_U_33
_atom_site_aniso_U_12
_atom_site_aniso_U_13
_atom_site_aniso_U_23
Se1 0.03468(19) 0.02874(19) 0.0274(2) 0.00592(9) 0.00651(13) -0.00178(9)
N2 0.0291(10) 0.0285(10) 0.0263(11) 0.0035(8) 0.0052(9) 0.0004(8)
N5 0.0279(10) 0.0303(11) 0.0297(12) 0.0007(8) 0.0031(9) -0.0041(9)
C1 0.0270(12) 0.0278(12) 0.0238(12) -0.0002(9) 0.0059(10) 0.0027(10)
C3 0.0360(13) 0.0266(13) 0.0374(16) 0.0045(11) 0.0091(12) -0.0046(11)
C4 0.0361(13) 0.0299(13) 0.0343(15) 0.0012(11) 0.0056(12) -0.0089(11)
C6 0.0323(13) 0.0330(13) 0.0220(12) 0.0077(10) 0.0055(11) -0.0002(10)
C7 0.0407(14) 0.0286(12) 0.0286(14) -0.0019(11) 0.0066(12) -0.0002(10)
C8 0.0524(17) 0.0401(15) 0.0389(17) -0.0054(13) -0.0029(14) -0.0060(13)
C9 0.0521(18) 0.0443(17) 0.0326(16) 0.0035(14) -0.0110(14) -0.0011(13)
C10 0.0568(17) 0.0452(16) 0.0258(14) 0.0189(13) 0.0116(13) 0.0074(12)
C11 0.0302(13) 0.0422(15) 0.0350(15) 0.0047(11) 0.0096(12) 0.0134(12)
C12 0.0240(11) 0.0383(13) 0.0274(13) 0.0039(10) 0.0003(10) -0.0046(11)
C13 0.0306(14) 0.0363(14) 0.0474(18) -0.0049(11) 0.0017(13) 0.0062(12)
C14 0.0434(17) 0.0466(18) 0.055(2) -0.0031(13) -0.0040(16) 0.0152(14)
C15 0.0373(15) 0.0560(18) 0.0348(16) 0.0013(13) -0.0029(13) 0.0045(14)
C16 0.0301(14) 0.065(2) 0.0398(17) -0.0091(13) 0.0018(13) -0.0041(14)
C17 0.0321(14) 0.0541(18) 0.0337(15) -0.0120(12) 0.0047(12) 0.0014(12)

loop_
_atom_type_symbol
_atom_type_description
_atom_type_scat_dispersion_real
_atom_type_scat_dispersion_imag
_atom_type_scat_source
C C 0.0033 0.0016
;
International Tables for Crystallography
(Vol. C, Tables 4.2.6.8 and 6.1.1.4)
;
H H 0.0000 0.0000
;
International Tables for Crystallography
(Vol. C, Table 6.1.1.4)
;
N N 0.0061 0.0033
;
International Tables for Crystallography
(Vol. C, Tables 4.2.6.8 and 6.1.1.4)
;
Se Se -0.0929 2.2259
;
International Tables for Crystallography
(Vol. C, Tables 4.2.6.8 and 6.1.1.4)
;

loop_
_geom_angle_atom_site_label_1
_geom_angle_atom_site_label_2
_geom_angle_atom_site_label_3
_geom_angle
_geom_angle_publ_flag
C1 N2 C3 109.77(18) yes
C1 N2 C6 125.1(2) yes
C3 N2 C6 125.1(2) yes
C1 N5 C4 109.47(18) yes
C1 N5 C12 125.2(2) yes
C4 N5 C12 125.0(2) yes
Se1 C1 N2 127.85(16) yes
Se1 C1 N5 126.35(16) yes
N2 C1 N5 105.8(2) yes
N2 C3 C4 107.4(2) yes
N5 C4 C3 107.5(2) yes
N2 C6 C7 111.5(2) yes
N2 C6 C11 111.35(19) yes
C7 C6 C11 110.97(19) yes
C6 C7 C8 110.4(2) yes
C7 C8 C9 110.8(2) yes
C8 C9 C10 110.9(2) yes
C9 C10 C11 111.2(3) yes
C6 C11 C10 109.9(2) yes
N5 C12 C13 109.5(2) yes
N5 C12 C17 111.8(2) yes
C13 C12 C17 110.9(2) yes
C12 C13 C14 111.4(3) yes
C13 C14 C15 110.5(2) yes
C14 C15 C16 110.0(3) yes
C15 C16 C17 111.8(2) yes
C12 C17 C16 109.5(2) yes
N2 C3 H3 126.287 no
C4 C3 H3 126.286 no
N5 C4 H4 126.241 no
C3 C4 H4 126.240 no
N2 C6 H6 107.593 no
C7 C6 H6 107.596 no
C11 C6 H6 107.588 no
C6 C7 H7A 109.572 no
C6 C7 H7B 109.572 no
C8 C7 H7A 109.584 no
C8 C7 H7B 109.580 no
H7A C7 H7B 108.118 no
C7 C8 H8A 109.494 no
C7 C8 H8B 109.483 no
C9 C8 H8A 109.500 no
C9 C8 H8B 109.491 no
H8A C8 H8B 108.067 no
C8 C9 H9A 109.450 no
C8 C9 H9B 109.448 no
C10 C9 H9A 109.453 no
C10 C9 H9B 109.449 no
H9A C9 H9B 108.042 no
C9 C10 H10A 109.404 no
C9 C10 H10B 109.403 no
C11 C10 H10A 109.406 no
C11 C10 H10B 109.399 no
H10A C10 H10B 108.014 no
C6 C11 H11A 109.687 no
C6 C11 H11B 109.686 no
C10 C11 H11A 109.676 no
C10 C11 H11B 109.683 no
H11A C11 H11B 108.177 no
N5 C12 H12 108.180 no
C13 C12 H12 108.179 no
C17 C12 H12 108.179 no
C12 C13 H13A 109.361 no
C12 C13 H13B 109.358 no
C14 C13 H13A 109.355 no
C14 C13 H13B 109.354 no
H13A C13 H13B 107.985 no
C13 C14 H14A 109.547 no
C13 C14 H14B 109.554 no
C15 C14 H14A 109.551 no
C15 C14 H14B 109.542 no
H14A C14 H14B 108.099 no
C14 C15 H15A 109.654 no
C14 C15 H15B 109.649 no
C16 C15 H15A 109.657 no
C16 C15 H15B 109.649 no
H15A C15 H15B 108.163 no
C15 C16 H16A 109.251 no
C15 C16 H16B 109.244 no
C17 C16 H16A 109.253 no
C17 C16 H16B 109.253 no
H16A C16 H16B 107.938 no
C12 C17 H17A 109.772 no
C12 C17 H17B 109.776 no
C16 C17 H17A 109.770 no
C16 C17 H17B 109.775 no
H17A C17 H17B 108.229 no

loop_
_geom_bond_atom_site_label_1
_geom_bond_atom_site_label_2
_geom_bond_distance
_geom_bond_publ_flag
Se1 C1 1.852(2) yes
N2 C1 1.357(3) yes
N2 C3 1.383(3) yes
N2 C6 1.464(3) yes
N5 C1 1.366(3) yes
N5 C4 1.382(3) yes
N5 C12 1.472(3) yes
C3 C4 1.341(3) yes
C6 C7 1.521(4) yes
C6 C11 1.530(4) yes
C7 C8 1.530(4) yes
C8 C9 1.520(4) yes
C9 C10 1.517(5) yes
C10 C11 1.517(3) yes
C12 C13 1.516(4) yes
C12 C17 1.528(4) yes
C13 C14 1.522(4) yes
C14 C15 1.529(4) yes
C15 C16 1.521(5) yes
C16 C17 1.524(4) yes
C3 H3 0.950 no
C4 H4 0.950 no
C6 H6 1.000 no
C7 H7A 0.990 no
C7 H7B 0.990 no
C8 H8A 0.990 no
C8 H8B 0.990 no
C9 H9A 0.990 no
C9 H9B 0.990 no
C10 H10A 0.990 no
C10 H10B 0.990 no
C11 H11A 0.990 no
C11 H11B 0.990 no
C12 H12 1.000 no
C13 H13A 0.990 no
C13 H13B 0.990 no
C14 H14A 0.990 no
C14 H14B 0.990 no
C15 H15A 0.990 no
C15 H15B 0.990 no
C16 H16A 0.990 no
C16 H16B 0.990 no
C17 H17A 0.990 no
C17 H17B 0.990 no

loop_
_geom_contact_atom_site_label_1
_geom_contact_atom_site_label_2
_geom_contact_distance
_geom_contact_publ_flag
_geom_contact_site_symmetry_2
Se1 C6 3.345(2) no .
Se1 C12 3.324(2) no .
N2 C12 3.599(3) no .
N5 C6 3.593(3) no .
C1 C7 3.431(3) no .
C1 C13 3.363(4) no .
C3 C7 3.220(3) no .
C3 C11 3.027(4) no .
C4 C13 3.194(4) no .
C4 C17 3.025(4) no .
C6 C9 2.925(3) no .
C7 C10 2.930(4) no .
C8 C11 2.939(4) no .
C12 C15 2.938(4) no .
C13 C16 2.911(4) no .
C14 C17 2.948(5) no .
Se1 H6 2.8156 no .
Se1 H12 2.8179 no .
Se1 H13A 3.5969 no .
N2 H4 3.1172 no .
N2 H7A 2.6847 no .
N2 H7B 2.6583 no .
N2 H11A 2.6953 no .
N2 H11B 2.6621 no .
N5 H3 3.1177 no .
N5 H13A 2.6229 no .
N5 H13B 2.6382 no .
N5 H17A 2.6973 no .
N5 H17B 2.6852 no .
C1 H3 3.1549 no .
C1 H4 3.1579 no .
C1 H6 2.5656 no .
C1 H7B 3.2772 no .
C1 H12 2.6026 no .
C1 H13A 3.1686 no .
C3 H6 3.2950 no .
C3 H7A 2.9910 no .
C3 H7B 3.4949 no .
C3 H11A 2.7828 no .
C3 H11B 3.1956 no .
C4 H12 3.3042 no .
C4 H13A 3.4682 no .
C4 H13B 2.9403 no .
C4 H17A 3.2237 no .
C4 H17B 2.7554 no .
C6 H3 2.8203 no .
C6 H8A 2.7341 no .
C6 H8B 3.3577 no .
C6 H9B 3.2811 no .
C6 H10A 3.3513 no .
C6 H10B 2.7121 no .
C7 H3 3.3157 no .
C7 H9A 3.3627 no .
C7 H9B 2.7379 no .
C7 H10B 3.2759 no .
C7 H11A 2.7368 no .
C7 H11B 3.3661 no .
C8 H6 2.6769 no .
C8 H10A 3.3535 no .
C8 H10B 2.7251 no .
C8 H11A 3.2865 no .
C9 H6 3.2145 no .
C9 H7A 2.7408 no .
C9 H7B 3.3617 no .
C9 H11A 2.7282 no .
C9 H11B 3.3554 no .
C10 H6 2.6649 no .
C10 H7A 3.2846 no .
C10 H8A 2.7331 no .
C10 H8B 3.3533 no .
C11 H3 2.9484 no .
C11 H7A 2.7369 no .
C11 H7B 3.3668 no .
C11 H8A 3.2981 no .
C11 H9A 3.3537 no .
C11 H9B 2.7275 no .
C12 H4 2.8238 no .
C12 H14A 2.7377 no .
C12 H14B 3.3584 no .
C12 H15A 3.2935 no .
C12 H16A 2.7075 no .
C12 H16B 3.3487 no .
C13 H4 3.3170 no .
C13 H15A 2.7374 no .
C13 H15B 3.3598 no .
C13 H16A 3.2519 no .
C13 H17A 3.3594 no .
C13 H17B 2.7371 no .
C14 H12 2.7000 no .
C14 H16A 2.7148 no .
C14 H16B 3.3530 no .
C14 H17B 3.3016 no .
C15 H12 3.2514 no .
C15 H13A 3.3591 no .
C15 H13B 2.7294 no .
C15 H17A 3.3721 no .
C15 H17B 2.7490 no .
C16 H12 2.6827 no .
C16 H13B 3.2628 no .
C16 H14A 2.7279 no .
C16 H14B 3.3533 no .
C17 H4 2.9178 no .
C17 H13A 3.3590 no .
C17 H13B 2.7272 no .
C17 H14A 3.3046 no .
C17 H15A 2.7474 no .
C17 H15B 3.3719 no .
H3 H4 2.4643 no .
H3 H7A 2.8495 no .
H3 H11A 2.4041 no .
H3 H11B 3.2268 no .
H4 H13B 2.8399 no .
H4 H17A 3.2114 no .
H4 H17B 2.3512 no .
H6 H7A 2.8636 no .
H6 H7B 2.3545 no .
H6 H8A 2.5274 no .
H6 H8B 3.5853 no .
H6 H10A 3.5727 no .
H6 H10B 2.5008 no .
H6 H11A 2.8714 no .
H6 H11B 2.3658 no .
H7A H8A 2.8775 no .
H7A H8B 2.3625 no .
H7A H9B 2.5992 no .
H7A H11A 2.5897 no .
H7B H8A 2.3616 no .
H7B H8B 2.3944 no .
H8A H9A 2.3511 no .
H8A H9B 2.8687 no .
H8A H10B 2.5850 no .
H8B H9A 2.3828 no .
H8B H9B 2.3506 no .
H9A H10A 2.3734 no .
H9A H10B 2.3514 no .
H9B H10A 2.3519 no .
H9B H10B 2.8660 no .
H9B H11A 2.5812 no .
H10A H11A 2.3572 no .
H10A H11B 2.3777 no .
H10B H11A 2.8683 no .
H10B H11B 2.3543 no .
H12 H13A 2.3513 no .
H12 H13B 2.8630 no .
H12 H14A 2.5524 no .
H12 H16A 2.5169 no .
H12 H16B 3.5864 no .
H12 H17A 2.3626 no .
H12 H17B 2.8757 no .
H13A H14A 2.3553 no .
H13A H14B 2.3809 no .
H13B H14A 2.8697 no .
H13B H14B 2.3535 no .
H13B H15A 2.5901 no .
H13B H17B 2.5867 no .
H14A H15A 2.8774 no .
H14A H15B 2.3612 no .
H14A H16A 2.5716 no .
H14B H15A 2.3622 no .
H14B H15B 2.3961 no .
H15A H16A 2.8697 no .
H15A H16B 2.3595 no .
H15A H17B 2.6059 no .
H15B H16A 2.3554 no .
H15B H16B 2.3769 no .
H16A H17A 2.3592 no .
H16A H17B 2.8731 no .
H16B H17A 2.3823 no .
H16B H17B 2.3646 no .
Se1 H3 3.0735 no 2_545
Se1 H4 3.0969 no 4_554
Se1 H7A 3.5948 no 2_545
Se1 H8A 3.1682 no 3_555
Se1 H11A 3.3640 no 2_545
Se1 H13B 3.5143 no 4_554
Se1 H15B 3.2487 no 3_656
Se1 H16A 3.5560 no 3_656
Se1 H17B 3.4211 no 4_554
N2 H10B 3.1531 no 4_555
N2 H13B 3.0828 no 4_554
N5 H15A 3.5568 no 4_554
C1 H13B 3.0718 no 4_554
C3 H6 3.5698 no 4_555
C3 H7B 2.9371 no 2_555
C3 H8A 3.5601 no 2_555
C3 H10B 2.8042 no 4_555
C4 H6 3.1610 no 4_555
C4 H7B 3.3413 no 2_555
C4 H8A 3.1317 no 2_555
C4 H8B 3.5627 no 2_555
C4 H10B 3.2431 no 4_555
C4 H11B 3.5998 no 4_555
C6 H13B 3.3364 no 4_554
C7 H3 3.2707 no 2_545
C7 H10A 3.3170 no 4_555
C7 H10B 3.0481 no 4_555
C7 H16B 3.4964 no 4_454
C8 H4 3.1008 no 2_545
C8 H15B 3.3638 no 1_454
C8 H16A 3.4464 no 4_454
C8 H16B 3.3789 no 4_454
C9 H13A 3.0843 no 2_555
C9 H14A 3.3687 no 2_555
C9 H14B 3.5584 no 2_555
C9 H15B 3.1959 no 1_454
C9 H16A 3.2969 no 4_454
C9 H16B 3.3843 no 1_454
C10 H7A 3.1296 no 4_554
C10 H7B 3.2145 no 4_554
C10 H11B 3.2956 no 3_565
C10 H13A 2.9147 no 2_555
C11 H10A 3.2805 no 3_565
C11 H11B 3.2128 no 3_565
C11 H13A 3.2649 no 2_555
C11 H13A 3.4592 no 4_554
C11 H13B 3.2749 no 4_554
C12 H15A 3.5861 no 4_554
C13 H9B 3.2176 no 2_545
C13 H10A 3.0937 no 2_545
C13 H11B 2.9203 no 4_555
C14 H9A 3.5755 no 2_545
C14 H9B 3.2251 no 2_545
C14 H10A 3.4356 no 2_545
C14 H16B 3.5872 no 2_646
C15 H9A 2.8781 no 1_656
C15 H17A 3.3510 no 4_555
C16 H7A 3.5106 no 4_655
C16 H8B 3.1451 no 4_655
C16 H9A 3.0474 no 1_656
C16 H9B 3.3564 no 4_655
C17 H8B 3.4847 no 4_655
C17 H15A 3.5046 no 4_554
H3 Se1 3.0735 no 2_555
H3 C7 3.2707 no 2_555
H3 H6 3.2794 no 2_555
H3 H7B 2.4378 no 2_555
H3 H8A 3.3247 no 2_555
H3 H10B 2.8563 no 4_555
H4 Se1 3.0969 no 4_555
H4 C8 3.1008 no 2_555
H4 H6 2.8178 no 4_555
H4 H7B 3.2615 no 2_555
H4 H8A 2.4079 no 2_555
H4 H8B 3.0270 no 2_555
H6 C3 3.5698 no 4_554
H6 C4 3.1610 no 4_554
H6 H3 3.2794 no 2_545
H6 H4 2.8178 no 4_554
H6 H13B 3.1050 no 4_554
H7A Se1 3.5948 no 2_555
H7A C10 3.1296 no 4_555
H7A C16 3.5106 no 4_454
H7A H9A 3.1659 no 4_555
H7A H10A 3.0236 no 4_555
H7A H10B 2.4855 no 4_555
H7A H16A 3.1589 no 4_454
H7A H16B 2.9286 no 4_454
H7B C3 2.9371 no 2_545
H7B C4 3.3413 no 2_545
H7B C10 3.2145 no 4_555
H7B H3 2.4378 no 2_545
H7B H4 3.2615 no 2_545
H7B H10A 2.6921 no 4_555
H7B H10B 2.8208 no 4_555
H7B H11A 3.4439 no 2_545
H8A Se1 3.1682 no 3_555
H8A C3 3.5601 no 2_545
H8A C4 3.1317 no 2_545
H8A H3 3.3247 no 2_545
H8A H4 2.4079 no 2_545
H8A H15B 3.2686 no 1_454
H8B C4 3.5627 no 2_545
H8B C16 3.1451 no 4_454
H8B C17 3.4847 no 4_454
H8B H4 3.0270 no 2_545
H8B H15B 3.0612 no 1_454
H8B H16A 2.9540 no 4_454
H8B H16B 2.6579 no 4_454
H8B H17A 2.8961 no 4_454
H9A C14 3.5755 no 2_555
H9A C15 2.8781 no 1_454
H9A C16 3.0474 no 1_454
H9A H7A 3.1659 no 4_554
H9A H13A 3.4348 no 2_555
H9A H14A 3.1640 no 2_555
H9A H14B 3.1997 no 2_555
H9A H15A 2.8787 no 1_454
H9A H15B 2.3731 no 1_454
H9A H16A 3.4416 no 1_454
H9A H16B 2.4359 no 1_454
H9B C13 3.2176 no 2_555
H9B C14 3.2251 no 2_555
H9B C16 3.3564 no 4_454
H9B H12 3.5753 no 2_555
H9B H13A 2.4944 no 2_555
H9B H14A 2.7266 no 2_555
H9B H14B 3.2717 no 2_555
H9B H16A 2.5213 no 4_454
H9B H16B 3.4214 no 4_454
H10A C7 3.3170 no 4_554
H10A C11 3.2805 no 3_565
H10A C13 3.0937 no 2_555
H10A C14 3.4356 no 2_555
H10A H7A 3.0236 no 4_554
H10A H7B 2.6921 no 4_554
H10A H11A 3.1059 no 3_565
H10A H11B 2.5635 no 3_565
H10A H13A 2.3133 no 2_555
H10A H13B 3.2908 no 2_555
H10A H14B 3.0178 no 2_555
H10B N2 3.1531 no 4_554
H10B C3 2.8042 no 4_554
H10B C4 3.2431 no 4_554
H10B C7 3.0481 no 4_554
H10B H3 2.8563 no 4_554
H10B H7A 2.4855 no 4_554
H10B H7B 2.8208 no 4_554
H11A Se1 3.3640 no 2_555
H11A H7B 3.4439 no 2_555
H11A H10A 3.1059 no 3_565
H11A H11B 2.9817 no 3_565
H11A H13A 2.7262 no 2_555
H11B C4 3.5998 no 4_554
H11B C10 3.2956 no 3_565
H11B C11 3.2128 no 3_565
H11B C13 2.9203 no 4_554
H11B H10A 2.5635 no 3_565
H11B H11A 2.9817 no 3_565
H11B H11B 2.9128 no 3_565
H11B H13A 2.4719 no 4_554
H11B H13B 2.4772 no 4_554
H12 H9B 3.5753 no 2_545
H12 H14A 3.0384 no 3_656
H12 H15A 3.2014 no 4_554
H12 H16A 3.4289 no 3_656
H13A C9 3.0843 no 2_545
H13A C10 2.9147 no 2_545
H13A C11 3.2649 no 2_545
H13A C11 3.4592 no 4_555
H13A H9A 3.4348 no 2_545
H13A H9B 2.4944 no 2_545
H13A H10A 2.3133 no 2_545
H13A H11A 2.7262 no 2_545
H13A H11B 2.4719 no 4_555
H13B Se1 3.5143 no 4_555
H13B N2 3.0828 no 4_555
H13B C1 3.0718 no 4_555
H13B C6 3.3364 no 4_555
H13B C11 3.2749 no 4_555
H13B H6 3.1050 no 4_555
H13B H10A 3.2908 no 2_545
H13B H11B 2.4772 no 4_555
H14A C9 3.3687 no 2_545
H14A H9A 3.1640 no 2_545
H14A H9B 2.7266 no 2_545
H14A H12 3.0384 no 3_656
H14A H15A 3.4884 no 2_646
H14A H16A 3.3585 no 3_656
H14A H16B 3.4296 no 2_646
H14B C9 3.5584 no 2_545
H14B H9A 3.1997 no 2_545
H14B H9B 3.2717 no 2_545
H14B H10A 3.0178 no 2_545
H14B H16B 2.8427 no 2_646
H14B H17A 3.4931 no 4_555
H14B H17B 3.5896 no 2_646
H15A N5 3.5568 no 4_555
H15A C12 3.5861 no 4_555
H15A C17 3.5046 no 4_555
H15A H9A 2.8787 no 1_656
H15A H12 3.2014 no 4_555
H15A H14A 3.4884 no 2_656
H15A H17A 2.6976 no 4_555
H15B Se1 3.2487 no 3_656
H15B C8 3.3638 no 1_656
H15B C9 3.1959 no 1_656
H15B H8A 3.2686 no 1_656
H15B H8B 3.0612 no 1_656
H15B H9A 2.3731 no 1_656
H15B H17A 3.1975 no 4_555
H15B H17B 3.4110 no 2_646
H16A Se1 3.5560 no 3_656
H16A C8 3.4464 no 4_655
H16A C9 3.2969 no 4_655
H16A H7A 3.1589 no 4_655
H16A H8B 2.9540 no 4_655
H16A H9A 3.4416 no 1_656
H16A H9B 2.5213 no 4_655
H16A H12 3.4289 no 3_656
H16A H14A 3.3585 no 3_656
H16B C7 3.4964 no 4_655
H16B C8 3.3789 no 4_655
H16B C9 3.3843 no 1_656
H16B C14 3.5872 no 2_656
H16B H7A 2.9286 no 4_655
H16B H8B 2.6579 no 4_655
H16B H9A 2.4359 no 1_656
H16B H9B 3.4214 no 4_655
H16B H14A 3.4296 no 2_656
H16B H14B 2.8427 no 2_656
H17A C15 3.3510 no 4_554
H17A H8B 2.8961 no 4_655
H17A H14B 3.4931 no 4_554
H17A H15A 2.6976 no 4_554
H17A H15B 3.1975 no 4_554
H17B Se1 3.4211 no 4_555
H17B H14B 3.5896 no 2_656
H17B H15B 3.4110 no 2_656

loop_
_geom_torsion_atom_site_label_1
_geom_torsion_atom_site_label_2
_geom_torsion_atom_site_label_3
_geom_torsion_atom_site_label_4
_geom_torsion
_geom_torsion_publ_flag
C1 N2 C3 C4 0.6(3) no
C3 N2 C1 Se1 177.0(2) no
C3 N2 C1 N5 -1.6(3) no
C1 N2 C6 C7 102.5(3) no
C1 N2 C6 C11 -132.9(2) no
C6 N2 C1 Se1 -0.5(4) no
C6 N2 C1 N5 -179.1(2) no
C3 N2 C6 C7 -74.6(3) no
C3 N2 C6 C11 49.9(3) no
C6 N2 C3 C4 178.2(2) no
C1 N5 C4 C3 -1.6(3) no
C4 N5 C1 Se1 -176.7(2) no
C4 N5 C1 N2 2.0(3) no
C1 N5 C12 C13 -96.8(3) no
C1 N5 C12 C17 139.9(2) no
C12 N5 C1 Se1 -3.3(4) no
C12 N5 C1 N2 175.3(2) no
C4 N5 C12 C13 75.6(3) no
C4 N5 C12 C17 -47.7(3) no
C12 N5 C4 C3 -175.0(2) no
N2 C3 C4 N5 0.6(3) no
N2 C6 C7 C8 -178.15(17) no
N2 C6 C11 C10 177.67(19) no
C7 C6 C11 C10 -57.5(3) no
C11 C6 C7 C8 57.1(3) no
C6 C7 C8 C9 -56.3(3) no
C7 C8 C9 C10 56.2(3) no
C8 C9 C10 C11 -57.1(3) no
C9 C10 C11 C6 57.2(3) no
N5 C12 C13 C14 178.96(18) no
N5 C12 C17 C16 179.1(2) no
C13 C12 C17 C16 56.6(3) no
C17 C12 C13 C14 -57.2(3) no
C12 C13 C14 C15 56.7(3) no
C13 C14 C15 C16 -56.1(4) no
C14 C15 C16 C17 57.4(3) no
C15 C16 C17 C12 -57.3(3) no
